data_4083310
loop_
_publ_author_name
'Yzambart, Gilles'
'Fabre, Bruno'
'Roisnel, Thierry'
'Dorcet, Vincent'
'Ababou-Girard, Soraya'
'Meriadec, Cristelle'
'Lorcy, Dominique'

_publ_section_title
;
 Assembly of Platinum Diimine Dithiolate Complexes onto
 Hydrogen-Terminated Silicon Surfaces
;
_journal_issue 18
_journal_name_full Organometallics
_journal_page_first 4766
_journal_paper_doi 10.1021/om5000369
_journal_volume 33
_journal_year 2014
_chemical_compound_source 'synthesis as described'
_chemical_formula_moiety 'C20 H24 N2 O2 Pt S2, C H Cl3'
_chemical_formula_sum 'C21 H25 Cl3 N2 O2 Pt S2'
_chemical_formula_weight 702.99
_chemical_name_systematic
;
 ?
;
_space_group_IT_number 14
_symmetry_cell_setting monoclinic
_symmetry_Int_Tables_number 14
_symmetry_space_group_name_Hall '-P 2yab'
_symmetry_space_group_name_H-M 'P 1 21/a 1'
_atom_sites_solution_hydrogens geom
_atom_sites_solution_primary direct
_atom_sites_solution_secondary difmap
_audit_conform_dict_location ftp://ftp.iucr.org/pub/cif_core.dic
_audit_conform_dict_name cif_core.dic
_audit_conform_dict_version 2.4
_audit_creation_date 2013-02-04T18:14:59-00:00
_audit_creation_method 'WinGX routine CIF_UPDATE'
_cell_angle_alpha 90
_cell_angle_beta 94.6150(10)
_cell_angle_gamma 90
_cell_formula_units_Z 4
_cell_length_a 12.8524(3)
_cell_length_b 11.9482(2)
_cell_length_c 16.5506(3)
_cell_measurement_reflns_used 9908
_cell_measurement_temperature 150(2)
_cell_measurement_theta_max 27.48
_cell_measurement_theta_min 2.7
_cell_measurement_wavelength 0.71073
_cell_volume 2533.32(9)
_computing_cell_refinement 'Bruker APEX2 (Bruker, 2006)'
_computing_data_collection 'Bruker APEX2 (Bruker, 2006)'
_computing_data_reduction 'Bruker APEX2 (Bruker, 2006)'
_computing_molecular_graphics 'Ortep-3 for Windows (Farrugia, 1997)'
_computing_publication_material
;
           WinGX publication routines (Farrugia, 2012),
           CRYSCAL (T. Roisnel, local program)
;
_computing_structure_refinement 'SHELXL-97 (Sheldrick, 1997)'
_computing_structure_solution 'SIR97 (Altomare et al., 1999)'
_diffrn_ambient_temperature 150(2)
_diffrn_detector 'CCD plate'
_diffrn_measured_fraction_theta_full 0.995
_diffrn_measured_fraction_theta_max 0.995
_diffrn_measurement_device_type 'APEXII, Bruker-AXS'
_diffrn_measurement_method 'CCD rotation images, thin slices'
_diffrn_radiation_monochromator graphite
_diffrn_radiation_probe x-ray
_diffrn_radiation_type MoK\a
_diffrn_radiation_wavelength 0.71073
_diffrn_reflns_av_R_equivalents 0.0289
_diffrn_reflns_av_unetI/netI 0.0261
_diffrn_reflns_limit_h_max 16
_diffrn_reflns_limit_h_min -16
_diffrn_reflns_limit_k_max 14
_diffrn_reflns_limit_k_min -15
_diffrn_reflns_limit_l_max 19
_diffrn_reflns_limit_l_min -21
_diffrn_reflns_number 21746
_diffrn_reflns_theta_full 27.48
_diffrn_reflns_theta_max 27.48
_diffrn_reflns_theta_min 3
_exptl_absorpt_coefficient_mu 6.041
_exptl_absorpt_correction_T_max 0.581
_exptl_absorpt_correction_T_min 0.365
_exptl_absorpt_correction_type multi-scan
_exptl_absorpt_process_details
;
  [Sheldrick, G.M. (2002). SADABS Bruker AXS Inc., Madison, Wisconsin, USA]
;
_exptl_crystal_colour yellow
_exptl_crystal_density_diffrn 1.843
_exptl_crystal_density_method 'not measured'
_exptl_crystal_description prism
_exptl_crystal_F_000 1368
_exptl_crystal_size_max 0.24
_exptl_crystal_size_mid 0.23
_exptl_crystal_size_min 0.09
_refine_diff_density_max 1.214
_refine_diff_density_min -0.956
_refine_diff_density_rms 0.098
_refine_ls_extinction_method none
_refine_ls_goodness_of_fit_ref 1.043
_refine_ls_hydrogen_treatment constr
_refine_ls_matrix_type full
_refine_ls_number_parameters 281
_refine_ls_number_reflns 5799
_refine_ls_number_restraints 0
_refine_ls_restrained_S_all 1.043
_refine_ls_R_factor_all 0.0259
_refine_ls_R_factor_gt 0.0212
_refine_ls_shift/su_max 0.003
_refine_ls_shift/su_mean 0
_refine_ls_structure_factor_coef Fsqd
_refine_ls_weighting_details 'calc w=1/[\s^2^(Fo^2^)+(0.0157P)^2^+4.0047P] where P=(Fo^2^+2Fc^2^)/3'
_refine_ls_weighting_scheme calc
_refine_ls_wR_factor_gt 0.0467
_refine_ls_wR_factor_ref 0.0487
_reflns_number_gt 5163
_reflns_number_total 5799
_reflns_threshold_expression >2sigma(I)
_cod_data_source_file om5000369_si_001.cif
_cod_data_source_block PttBu2bipydto_6
_cod_original_sg_symbol_H-M 'P 21/a'
_cod_database_code 4083310

loop_
_symmetry_equiv_pos_as_xyz
'x, y, z'
'-x+1/2, y+1/2, -z'
'-x, -y, -z'
'x-1/2, -y-1/2, z'

loop_
_atom_site_label
_atom_site_type_symbol
_atom_site_fract_x
_atom_site_fract_y
_atom_site_fract_z
_atom_site_U_iso_or_equiv
_atom_site_adp_type
_atom_site_occupancy
_atom_site_symmetry_multiplicity
_atom_site_calc_flag
_atom_site_refinement_flags
_atom_site_disorder_assembly
_atom_site_disorder_group
Pt1 Pt 0.862553(8) 0.041902(9) 0.003091(6) 0.01762(4) Uani 1 1 d . . .
S1 S 0.81157(6) 0.13713(7) -0.11225(4) 0.02607(16) Uani 1 1 d . . .
S2 S 0.76944(6) -0.10759(7) -0.04750(4) 0.02698(16) Uani 1 1 d . . .
N1 N 0.94932(18) 0.1683(2) 0.05746(13) 0.0191(5) Uani 1 1 d . . .
C2 C 0.9692(2) 0.2674(3) 0.02405(17) 0.0241(6) Uani 1 1 d . . .
H2 H 0.9453 0.2802 -0.031 0.029 Uiso 1 1 calc R . .
C3 C 1.0229(2) 0.3513(3) 0.06634(18) 0.0269(7) Uani 1 1 d . . .
H3 H 1.0369 0.4195 0.0398 0.032 Uiso 1 1 calc R . .
C4 C 1.0569(2) 0.3372(2) 0.14766(17) 0.0212(6) Uani 1 1 d . . .
C5 C 1.0397(2) 0.2323(2) 0.18035(16) 0.0203(6) Uani 1 1 d . . .
H5 H 1.0647 0.2173 0.2349 0.024 Uiso 1 1 calc R . .
C6 C 0.9873(2) 0.1496(2) 0.13553(16) 0.0186(6) Uani 1 1 d . A .
C7 C 1.1126(2) 0.4297(3) 0.19817(18) 0.0250(6) Uani 1 1 d . . .
C8 C 1.0625(3) 0.4436(3) 0.27880(19) 0.0303(7) Uani 1 1 d . . .
H8A H 0.9894 0.4663 0.2679 0.045 Uiso 1 1 calc R . .
H8B H 1.1003 0.5011 0.3116 0.045 Uiso 1 1 calc R . .
H8C H 1.0657 0.3724 0.3082 0.045 Uiso 1 1 calc R . .
C9 C 1.2273(2) 0.3949(3) 0.2148(2) 0.0353(8) Uani 1 1 d . . .
H9A H 1.2312 0.3248 0.2456 0.053 Uiso 1 1 calc R . .
H9B H 1.2654 0.4536 0.2462 0.053 Uiso 1 1 calc R . .
H9C H 1.2584 0.3841 0.1632 0.053 Uiso 1 1 calc R . .
C10 C 1.1075(3) 0.5425(3) 0.1535(2) 0.0356(8) Uani 1 1 d . . .
H10A H 1.1434 0.5362 0.1036 0.053 Uiso 1 1 calc R . .
H10B H 1.1415 0.6002 0.1884 0.053 Uiso 1 1 calc R . .
H10C H 1.0344 0.563 0.1398 0.053 Uiso 1 1 calc R . .
N11 N 0.91041(18) -0.0306(2) 0.11178(14) 0.0189(5) Uani 1 1 d . A .
C12 C 0.8870(2) -0.1350(3) 0.13492(17) 0.0240(6) Uani 1 1 d . . .
H12 H 0.8488 -0.1823 0.0972 0.029 Uiso 1 1 calc R . .
C13 C 0.9164(2) -0.1759(3) 0.21122(18) 0.0262(6) Uani 1 1 d . A .
H13 H 0.8969 -0.2496 0.2254 0.031 Uiso 1 1 calc R . .
C14 C 0.9744(2) -0.1099(3) 0.26749(17) 0.0238(6) Uani 1 1 d . . .
C15 C 1.0000(2) -0.0024(3) 0.24233(17) 0.0209(6) Uani 1 1 d . A .
H15 H 1.041 0.0449 0.2784 0.025 Uiso 1 1 calc R . .
C16 C 0.9665(2) 0.0363(2) 0.16539(16) 0.0178(5) Uani 1 1 d . . .
C17A C 1.0081(3) -0.1540(3) 0.3521(2) 0.0418(6) Uani 0.604(4) 1 d P A 1
C18A C 1.0812(5) -0.0703(5) 0.4017(3) 0.0418(6) Uani 0.604(4) 1 d P A 1
H18A H 1.0427 -0.0014 0.4112 0.063 Uiso 0.604(4) 1 calc PR A 1
H18B H 1.1414 -0.0528 0.3712 0.063 Uiso 0.604(4) 1 calc PR A 1
H18C H 1.1054 -0.1042 0.4538 0.063 Uiso 0.604(4) 1 calc PR A 1
C19A C 1.0749(5) -0.2593(5) 0.3415(3) 0.0418(6) Uani 0.604(4) 1 d P A 1
H19A H 1.0983 -0.2897 0.3949 0.063 Uiso 0.604(4) 1 calc PR A 1
H19B H 1.1357 -0.2396 0.3123 0.063 Uiso 0.604(4) 1 calc PR A 1
H19C H 1.033 -0.3157 0.3106 0.063 Uiso 0.604(4) 1 calc PR A 1
C20A C 0.9149(5) -0.1804(6) 0.3950(3) 0.0418(6) Uani 0.604(4) 1 d P A 1
H20A H 0.8724 -0.2361 0.364 0.063 Uiso 0.604(4) 1 calc PR A 1
H20B H 0.8738 -0.1121 0.4007 0.063 Uiso 0.604(4) 1 calc PR A 1
H20C H 0.9366 -0.2104 0.4488 0.063 Uiso 0.604(4) 1 calc PR A 1
C17B C 1.0081(3) -0.1540(3) 0.3521(2) 0.0418(6) Uani 0.396(4) 1 d P A 2
C18B C 0.9804(8) -0.0670(8) 0.4150(5) 0.0418(6) Uani 0.396(4) 1 d P A 2
H18D H 0.9048 -0.054 0.4099 0.063 Uiso 0.396(4) 1 calc PR A 2
H18E H 1.0168 0.0032 0.4056 0.063 Uiso 0.396(4) 1 calc PR A 2
H18F H 1.0016 -0.0948 0.4695 0.063 Uiso 0.396(4) 1 calc PR A 2
C19B C 1.1192(8) -0.1848(8) 0.3570(5) 0.0418(6) Uani 0.396(4) 1 d P A 2
H19D H 1.1394 -0.2166 0.4106 0.063 Uiso 0.396(4) 1 calc PR A 2
H19E H 1.1613 -0.118 0.3487 0.063 Uiso 0.396(4) 1 calc PR A 2
H19F H 1.1308 -0.2403 0.3151 0.063 Uiso 0.396(4) 1 calc PR A 2
C20B C 0.9439(8) -0.2620(8) 0.3733(5) 0.0418(6) Uani 0.396(4) 1 d P A 2
H20D H 0.9549 -0.2774 0.4315 0.063 Uiso 0.396(4) 1 calc PR A 2
H20E H 0.9677 -0.3262 0.3428 0.063 Uiso 0.396(4) 1 calc PR A 2
H20F H 0.8695 -0.2492 0.3586 0.063 Uiso 0.396(4) 1 calc PR A 2
C21 C 0.7456(3) 0.0417(3) -0.17666(19) 0.0320(7) Uani 1 1 d . . .
O22 O 0.7115(2) 0.0672(2) -0.24578(15) 0.0491(7) Uani 1 1 d . . .
C23 C 0.7282(2) -0.0759(3) -0.14633(19) 0.0297(7) Uani 1 1 d . . .
O24 O 0.6828(2) -0.1433(2) -0.19226(14) 0.0415(6) Uani 1 1 d . . .
C101 C 0.8307(3) 0.3489(3) 0.3832(2) 0.0381(8) Uani 1 1 d . . .
H101 H 0.8274 0.3802 0.327 0.046 Uiso 1 1 calc R . .
Cl11 Cl 0.70378(8) 0.30860(12) 0.40464(7) 0.0638(3) Uani 1 1 d . . .
Cl12 Cl 0.91173(8) 0.23014(9) 0.38732(6) 0.0485(2) Uani 1 1 d . . .
Cl13 Cl 0.88044(11) 0.45156(11) 0.45072(7) 0.0660(3) Uani 1 1 d . . .

loop_
_atom_site_aniso_label
_atom_site_aniso_U_11
_atom_site_aniso_U_22
_atom_site_aniso_U_33
_atom_site_aniso_U_23
_atom_site_aniso_U_13
_atom_site_aniso_U_12
Pt1 0.01828(6) 0.01995(6) 0.01449(6) 0.00008(4) 0.00051(4) 0.00134(4)
S1 0.0331(4) 0.0251(4) 0.0190(3) 0.0024(3) -0.0046(3) 0.0008(3)
S2 0.0297(4) 0.0280(4) 0.0225(3) -0.0023(3) -0.0020(3) -0.0053(3)
N1 0.0195(11) 0.0204(13) 0.0172(11) 0.0017(9) 0.0001(9) 0.0023(9)
C2 0.0284(15) 0.0242(16) 0.0194(14) 0.0055(12) -0.0006(12) 0.0004(12)
C3 0.0329(16) 0.0235(17) 0.0242(15) 0.0073(12) 0.0007(13) -0.0012(13)
C4 0.0200(13) 0.0201(15) 0.0235(14) 0.0000(12) 0.0015(11) -0.0014(11)
C5 0.0193(13) 0.0238(15) 0.0176(13) 0.0019(11) 0.0012(10) 0.0003(11)
C6 0.0166(12) 0.0208(15) 0.0182(13) 0.0029(11) 0.0017(10) 0.0018(11)
C7 0.0274(15) 0.0228(16) 0.0250(15) 0.0010(12) 0.0032(12) -0.0077(12)
C8 0.0379(18) 0.0255(18) 0.0278(16) -0.0031(13) 0.0044(14) -0.0073(14)
C9 0.0253(16) 0.041(2) 0.0394(19) 0.0005(16) 0.0002(14) -0.0095(14)
C10 0.051(2) 0.0246(18) 0.0311(17) 0.0020(14) 0.0018(15) -0.0099(15)
N11 0.0194(11) 0.0204(13) 0.0168(11) 0.0000(9) 0.0019(9) 0.0005(9)
C12 0.0285(15) 0.0215(16) 0.0218(14) -0.0007(12) 0.0014(12) -0.0020(12)
C13 0.0366(17) 0.0176(15) 0.0245(15) 0.0039(12) 0.0033(13) 0.0001(13)
C14 0.0296(15) 0.0211(16) 0.0209(14) 0.0021(12) 0.0029(12) 0.0049(12)
C15 0.0219(13) 0.0214(15) 0.0193(13) 0.0000(12) 0.0015(11) 0.0021(12)
C16 0.0172(12) 0.0204(15) 0.0163(12) 0.0009(11) 0.0036(10) 0.0020(11)
C17A 0.0620(15) 0.0399(14) 0.0226(10) 0.0090(10) -0.0023(10) -0.0006(12)
C18A 0.0620(15) 0.0399(14) 0.0226(10) 0.0090(10) -0.0023(10) -0.0006(12)
C19A 0.0620(15) 0.0399(14) 0.0226(10) 0.0090(10) -0.0023(10) -0.0006(12)
C20A 0.0620(15) 0.0399(14) 0.0226(10) 0.0090(10) -0.0023(10) -0.0006(12)
C17B 0.0620(15) 0.0399(14) 0.0226(10) 0.0090(10) -0.0023(10) -0.0006(12)
C18B 0.0620(15) 0.0399(14) 0.0226(10) 0.0090(10) -0.0023(10) -0.0006(12)
C19B 0.0620(15) 0.0399(14) 0.0226(10) 0.0090(10) -0.0023(10) -0.0006(12)
C20B 0.0620(15) 0.0399(14) 0.0226(10) 0.0090(10) -0.0023(10) -0.0006(12)
C21 0.0290(16) 0.040(2) 0.0258(16) -0.0087(14) -0.0051(13) 0.0048(14)
O22 0.0671(19) 0.0493(17) 0.0275(13) 0.0018(11) -0.0170(13) -0.0062(14)
C23 0.0249(15) 0.040(2) 0.0238(15) -0.0054(14) -0.0028(12) 0.0028(14)
O24 0.0506(15) 0.0406(16) 0.0312(12) -0.0071(11) -0.0088(11) -0.0040(12)
C101 0.0365(18) 0.051(2) 0.0260(16) -0.0009(15) -0.0046(14) -0.0018(16)
Cl11 0.0388(5) 0.0916(9) 0.0626(7) -0.0190(6) 0.0131(5) -0.0081(5)
Cl12 0.0435(5) 0.0566(6) 0.0453(5) 0.0178(5) 0.0022(4) 0.0040(4)
Cl13 0.0809(8) 0.0654(8) 0.0484(6) -0.0107(5) -0.0151(6) -0.0166(6)

loop_
_atom_type_symbol
_atom_type_description
_atom_type_scat_dispersion_real
_atom_type_scat_dispersion_imag
_atom_type_scat_source
C C 0.0033 0.0016 'International Tables Vol C Tables 4.2.6.8 and 6.1.1.4'
H H 0 0 'International Tables Vol C Tables 4.2.6.8 and 6.1.1.4'
N N 0.0061 0.0033 'International Tables Vol C Tables 4.2.6.8 and 6.1.1.4'
S S 0.1246 0.1234 'International Tables Vol C Tables 4.2.6.8 and 6.1.1.4'
Pt Pt -1.7033 8.3905 'International Tables Vol C Tables 4.2.6.8 and 6.1.1.4'
Cl Cl 0.1484 0.1585 'International Tables Vol C Tables 4.2.6.8 and 6.1.1.4'
O O 0.0106 0.006 'International Tables Vol C Tables 4.2.6.8 and 6.1.1.4'

loop_
_geom_angle_atom_site_label_1
_geom_angle_atom_site_label_2
_geom_angle_atom_site_label_3
_geom_angle
N1 Pt1 N11 79.10(9)
N1 Pt1 S2 175.03(7)
N11 Pt1 S2 95.92(7)
N1 Pt1 S1 96.33(7)
N11 Pt1 S1 175.02(7)
S2 Pt1 S1 88.64(3)
C21 S1 Pt1 106.31(12)
C23 S2 Pt1 106.86(12)
C2 N1 C6 118.1(2)
C2 N1 Pt1 125.94(19)
C6 N1 Pt1 115.96(19)
N1 C2 C3 122.6(3)
N1 C2 H2 118.7
C3 C2 H2 118.7
C2 C3 C4 120.6(3)
C2 C3 H3 119.7
C4 C3 H3 119.7
C5 C4 C3 116.0(3)
C5 C4 C7 121.4(3)
C3 C4 C7 122.6(3)
C6 C5 C4 121.6(3)
C6 C5 H5 119.2
C4 C5 H5 119.2
N1 C6 C5 121.0(3)
N1 C6 C16 114.1(2)
C5 C6 C16 124.9(2)
C4 C7 C9 107.6(3)
C4 C7 C10 111.8(3)
C9 C7 C10 109.1(3)
C4 C7 C8 110.0(2)
C9 C7 C8 109.7(3)
C10 C7 C8 108.6(3)
C7 C8 H8A 109.5
C7 C8 H8B 109.5
H8A C8 H8B 109.5
C7 C8 H8C 109.5
H8A C8 H8C 109.5
H8B C8 H8C 109.5
C7 C9 H9A 109.5
C7 C9 H9B 109.5
H9A C9 H9B 109.5
C7 C9 H9C 109.5
H9A C9 H9C 109.5
H9B C9 H9C 109.5
C7 C10 H10A 109.5
C7 C10 H10B 109.5
H10A C10 H10B 109.5
C7 C10 H10C 109.5
H10A C10 H10C 109.5
H10B C10 H10C 109.5
C12 N11 C16 118.6(2)
C12 N11 Pt1 125.77(19)
C16 N11 Pt1 115.53(18)
N11 C12 C13 122.6(3)
N11 C12 H12 118.7
C13 C12 H12 118.7
C12 C13 C14 120.3(3)
C12 C13 H13 119.8
C14 C13 H13 119.8
C13 C14 C15 116.6(3)
C13 C14 C17A 121.1(3)
C15 C14 C17A 122.3(3)
C16 C15 C14 121.0(3)
C16 C15 H15 119.5
C14 C15 H15 119.5
N11 C16 C15 120.7(3)
N11 C16 C6 115.0(2)
C15 C16 C6 124.2(3)
C20A C17A C14 109.5(4)
C20A C17A C19A 111.2(4)
C14 C17A C19A 107.3(3)
C20A C17A C18A 111.2(4)
C14 C17A C18A 112.1(3)
C19A C17A C18A 105.4(4)
H18D C18B H18E 109.5
H18D C18B H18F 109.5
H18E C18B H18F 109.5
H19D C19B H19E 109.5
H19D C19B H19F 109.5
H19E C19B H19F 109.5
H20D C20B H20E 109.5
H20D C20B H20F 109.5
H20E C20B H20F 109.5
O22 C21 C23 119.1(3)
O22 C21 S1 122.0(3)
C23 C21 S1 118.9(2)
O24 C23 C21 118.7(3)
O24 C23 S2 122.8(3)
C21 C23 S2 118.5(2)
Cl13 C101 Cl12 110.94(19)
Cl13 C101 Cl11 111.1(2)
Cl12 C101 Cl11 109.1(2)
Cl13 C101 H101 108.6
Cl12 C101 H101 108.6
Cl11 C101 H101 108.6

loop_
_geom_bond_atom_site_label_1
_geom_bond_atom_site_label_2
_geom_bond_distance
Pt1 N1 2.042(2)
Pt1 N11 2.046(2)
Pt1 S2 2.2721(8)
Pt1 S1 2.2730(7)
S1 C21 1.734(3)
S2 C23 1.721(3)
N1 C2 1.340(4)
N1 C6 1.363(3)
C2 C3 1.376(4)
C2 H2 0.95
C3 C4 1.392(4)
C3 H3 0.95
C4 C5 1.390(4)
C4 C7 1.528(4)
C5 C6 1.379(4)
C5 H5 0.95
C6 C16 1.472(4)
C7 C9 1.534(4)
C7 C10 1.536(4)
C7 C8 1.537(4)
C8 H8A 0.98
C8 H8B 0.98
C8 H8C 0.98
C9 H9A 0.98
C9 H9B 0.98
C9 H9C 0.98
C10 H10A 0.98
C10 H10B 0.98
C10 H10C 0.98
N11 C12 1.346(4)
N11 C16 1.358(4)
C12 C13 1.378(4)
C12 H12 0.95
C13 C14 1.390(4)
C13 H13 0.95
C14 C15 1.398(4)
C14 C17A 1.526(4)
C15 C16 1.390(4)
C15 H15 0.95
C17A C20A 1.475(8)
C17A C19A 1.541(8)
C17A C18A 1.559(7)
C18A H18A 0.98
C18A H18B 0.98
C18A H18C 0.98
C19A H19A 0.98
C19A H19B 0.98
C19A H19C 0.98
C20A H20A 0.98
C20A H20B 0.98
C20A H20C 0.98
C18B H18D 0.98
C18B H18E 0.98
C18B H18F 0.98
C19B H19D 0.98
C19B H19E 0.98
C19B H19F 0.98
C20B H20D 0.98
C20B H20E 0.98
C20B H20F 0.98
C21 O22 1.230(4)
C21 C23 1.515(5)
C23 O24 1.223(4)
C101 Cl13 1.745(4)
C101 Cl12 1.758(4)
C101 Cl11 1.764(4)
C101 H101 1

loop_
_geom_torsion_atom_site_label_1
_geom_torsion_atom_site_label_2
_geom_torsion_atom_site_label_3
_geom_torsion_atom_site_label_4
_geom_torsion
N1 Pt1 S1 C21 173.66(14)
S2 Pt1 S1 C21 -6.52(12)
N11 Pt1 S2 C23 -174.11(13)
S1 Pt1 S2 C23 7.88(12)
N11 Pt1 N1 C2 177.2(3)
S1 Pt1 N1 C2 -4.8(2)
N11 Pt1 N1 C6 -4.73(19)
S1 Pt1 N1 C6 173.27(19)
C6 N1 C2 C3 -2.3(4)
Pt1 N1 C2 C3 175.7(2)
N1 C2 C3 C4 -1.7(5)
C2 C3 C4 C5 4.3(4)
C2 C3 C4 C7 -177.3(3)
C3 C4 C5 C6 -3.1(4)
C7 C4 C5 C6 178.4(3)
C2 N1 C6 C5 3.6(4)
Pt1 N1 C6 C5 -174.7(2)
C2 N1 C6 C16 -176.8(2)
Pt1 N1 C6 C16 5.0(3)
C4 C5 C6 N1 -0.8(4)
C4 C5 C6 C16 179.6(3)
C5 C4 C7 C9 69.0(4)
C3 C4 C7 C9 -109.3(3)
C5 C4 C7 C10 -171.2(3)
C3 C4 C7 C10 10.5(4)
C5 C4 C7 C8 -50.5(4)
C3 C4 C7 C8 131.2(3)
N1 Pt1 N11 C12 -179.6(3)
S2 Pt1 N11 C12 0.5(2)
N1 Pt1 N11 C16 3.66(19)
S2 Pt1 N11 C16 -176.33(18)
C16 N11 C12 C13 1.0(4)
Pt1 N11 C12 C13 -175.7(2)
N11 C12 C13 C14 -1.4(5)
C12 C13 C14 C15 0.1(4)
C12 C13 C14 C17A -179.7(3)
C13 C14 C15 C16 1.5(4)
C17A C14 C15 C16 -178.7(3)
C12 N11 C16 C15 0.6(4)
Pt1 N11 C16 C15 177.6(2)
C12 N11 C16 C6 -179.2(2)
Pt1 N11 C16 C6 -2.1(3)
C14 C15 C16 N11 -1.9(4)
C14 C15 C16 C6 177.8(3)
N1 C6 C16 N11 -1.8(3)
C5 C6 C16 N11 177.8(3)
N1 C6 C16 C15 178.4(3)
C5 C6 C16 C15 -1.9(4)
C13 C14 C17A C20A -61.7(5)
C15 C14 C17A C20A 118.6(4)
C13 C14 C17A C19A 59.1(5)
C15 C14 C17A C19A -120.6(4)
C13 C14 C17A C18A 174.4(4)
C15 C14 C17A C18A -5.3(5)
Pt1 S1 C21 O22 -177.2(3)
Pt1 S1 C21 C23 3.7(3)
O22 C21 C23 O24 1.8(5)
S1 C21 C23 O24 -179.1(3)
O22 C21 C23 S2 -176.1(3)
S1 C21 C23 S2 3.0(4)
Pt1 S2 C23 O24 174.1(3)
Pt1 S2 C23 C21 -8.0(3)
